data_2236904
loop_
_publ_author_name
'Nyamori, Vincent O.'
'Zulu, Siphesihle M.'
'Omondi, Bernard'

_publ_section_title
;
 1-(Ferrocen-1-ylmethyl)-3-methylimidazol-3-ium iodide
;
_journal_coeditor_code HG5258
_journal_issue 12
_journal_name_full 'Acta Crystallographica Section E'
_journal_page_first m1469
_journal_paper_doi 10.1107/S1600536812045400
_journal_volume 68
_journal_year 2012
_chemical_formula_iupac '[Fe (C5 H5) (C10 H12 N2)] I'
_chemical_formula_moiety 'C15 H17 Fe N2 +, I -'
_chemical_formula_sum 'C15 H17 Fe I N2'
_chemical_formula_weight 408.06
_chemical_name_systematic
;
1-(Ferrocen-1-ylmethyl)-3-methylimidazol-3-ium iodide
;
_space_group_IT_number 14
_symmetry_cell_setting monoclinic
_symmetry_space_group_name_Hall '-P 2ybc'
_symmetry_space_group_name_H-M 'P 1 21/c 1'
_atom_sites_solution_hydrogens geom
_atom_sites_solution_primary direct
_atom_sites_solution_secondary difmap
_audit_conform_dict_name cif_core.dic
_audit_conform_dict_version 2.4
_audit_creation_method 'WinGX routine CIF_UPDATE'
_cell_angle_alpha 90
_cell_angle_beta 90.927(3)
_cell_angle_gamma 90
_cell_formula_units_Z 4
_cell_length_a 7.2745(3)
_cell_length_b 9.3164(3)
_cell_length_c 22.2744(9)
_cell_measurement_reflns_used 7295
_cell_measurement_temperature 173(2)
_cell_measurement_theta_max 74
_cell_measurement_theta_min 3.97
_cell_volume 1509.39(10)
_computing_cell_refinement 'CrysAlis PRO (Agilent, 2012)'
_computing_data_collection 'CrysAlis PRO (Agilent, 2012)'
_computing_data_reduction 'CrysAlis PRO (Agilent, 2012)'
_computing_molecular_graphics 'ORTEP-3 (Farrugia, 2012)'
_computing_publication_material 'WinGX (Farrugia, 2012)'
_computing_structure_refinement 'SHELXL97 (Sheldrick, 2008)'
_computing_structure_solution 'SHELXS97 (Sheldrick, 2008)'
_diffrn_ambient_temperature 173(2)
_diffrn_measured_fraction_theta_full 0.972
_diffrn_measured_fraction_theta_max 0.972
_diffrn_measurement_device_type 'Agilent SuperNova (Dual, Cu at zero, Atlas)'
_diffrn_measurement_method '\w scans'
_diffrn_radiation_monochromator mirror
_diffrn_radiation_type CuK\a
_diffrn_radiation_wavelength 1.54184
_diffrn_reflns_av_R_equivalents 0.0415
_diffrn_reflns_limit_h_max 8
_diffrn_reflns_limit_h_min -6
_diffrn_reflns_limit_k_max 11
_diffrn_reflns_limit_k_min -10
_diffrn_reflns_limit_l_max 27
_diffrn_reflns_limit_l_min -19
_diffrn_reflns_number 6978
_diffrn_reflns_theta_full 74
_diffrn_reflns_theta_max 74
_diffrn_reflns_theta_min 3.97
_diffrn_standards_decay_% 0
_diffrn_standards_interval_count 0
_diffrn_standards_interval_time 0
_diffrn_standards_number 0
_exptl_absorpt_coefficient_mu 23.958
_exptl_absorpt_correction_T_max 0.2848
_exptl_absorpt_correction_T_min 0.1142
_exptl_absorpt_correction_type analytical
_exptl_absorpt_process_details
;
[CrysAlis PRO (Agilent, 2012), based on expressions of Clark & Reid
(1995)]
;
_exptl_crystal_colour yellow
_exptl_crystal_density_diffrn 1.796
_exptl_crystal_density_method 'not measured'
_exptl_crystal_description block
_exptl_crystal_F_000 800
_exptl_crystal_size_max 0.16
_exptl_crystal_size_mid 0.12
_exptl_crystal_size_min 0.07
_refine_diff_density_max 2.514
_refine_diff_density_min -1.531
_refine_ls_extinction_method none
_refine_ls_goodness_of_fit_ref 1.196
_refine_ls_hydrogen_treatment constr
_refine_ls_matrix_type full
_refine_ls_number_parameters 173
_refine_ls_number_reflns 2972
_refine_ls_number_restraints 0
_refine_ls_restrained_S_all 1.196
_refine_ls_R_factor_all 0.0526
_refine_ls_R_factor_gt 0.0489
_refine_ls_shift/su_max 0.011
_refine_ls_shift/su_mean 0
_refine_ls_structure_factor_coef Fsqd
_refine_ls_weighting_details 'calc w=1/[\s^2^(Fo^2^)+(0.0682P)^2^+3.7636P] where P=(Fo^2^+2Fc^2^)/3'
_refine_ls_weighting_scheme calc
_refine_ls_wR_factor_gt 0.1313
_refine_ls_wR_factor_ref 0.134
_reflns_number_gt 2745
_reflns_number_total 2972
_reflns_threshold_expression I>2sigma(I)
_cod_data_source_file hg5258.cif
_cod_data_source_block I
_cod_original_sg_symbol_H-M 'P 21/c'
_cod_database_code 2236904
_cod_database_fobs_code 2236904

loop_
_symmetry_equiv_pos_as_xyz
'x, y, z'
'-x, y+1/2, -z+1/2'
'-x, -y, -z'
'x, -y-1/2, z-1/2'

loop_
_atom_site_type_symbol
_atom_site_label
_atom_site_fract_x
_atom_site_fract_y
_atom_site_fract_z
_atom_site_U_iso_or_equiv
_atom_site_adp_type
_atom_site_calc_flag
_atom_site_refinement_flags
_atom_site_occupancy
_atom_site_symmetry_multiplicity
C C1 0.3124(13) -0.0474(8) 0.7098(3) 0.0455(18) Uani d . 1 1
H H1 0.3738 -0.1201 0.6839 0.055 Uiso calc R 1 1
C C2 0.4011(13) 0.0604(11) 0.7444(4) 0.056(2) Uani d . 1 1
H H2 0.5369 0.0768 0.7472 0.067 Uiso calc R 1 1
C C3 0.2664(16) 0.1406(10) 0.7745(4) 0.059(3) Uani d . 1 1
H H3 0.2886 0.223 0.8025 0.071 Uiso calc R 1 1
C C4 0.0912(15) 0.0802(9) 0.7577(4) 0.058(2) Uani d . 1 1
H H4 -0.0314 0.1148 0.7714 0.07 Uiso calc R 1 1
C C5 0.1209(13) -0.0329(8) 0.7183(4) 0.0477(19) Uani d . 1 1
H H5 0.0231 -0.0932 0.6988 0.057 Uiso calc R 1 1
C C6 0.2546(8) 0.3596(6) 0.6585(3) 0.0260(12) Uani d . 1 1
H H6 0.2877 0.4416 0.6855 0.031 Uiso calc R 1 1
C C7 0.0720(8) 0.3107(7) 0.6449(3) 0.0284(12) Uani d . 1 1
H H7 -0.0445 0.3519 0.6608 0.034 Uiso calc R 1 1
C C8 0.0869(8) 0.1903(7) 0.6049(3) 0.0276(12) Uani d . 1 1
H H8 -0.0176 0.1321 0.5883 0.033 Uiso calc R 1 1
C C9 0.2748(8) 0.1664(6) 0.5945(3) 0.0244(11) Uani d . 1 1
H H9 0.3262 0.0884 0.5689 0.029 Uiso calc R 1 1
C C10 0.3810(8) 0.2713(6) 0.6275(3) 0.0243(11) Uani d . 1 1
C C11 0.5858(8) 0.2808(6) 0.6288(3) 0.0254(12) Uani d . 1 1
H H11A 0.6262 0.342 0.6629 0.031 Uiso calc R 1 1
H H11B 0.6384 0.1839 0.635 0.031 Uiso calc R 1 1
C C12 0.6907(8) 0.2666(6) 0.5229(3) 0.0258(11) Uani d . 1 1
H H12 0.6752 0.1659 0.5186 0.031 Uiso calc R 1 1
C C13 0.6956(8) 0.4835(7) 0.5609(3) 0.0294(13) Uani d . 1 1
H H13 0.6849 0.5608 0.5885 0.035 Uiso calc R 1 1
C C14 0.7537(8) 0.4932(7) 0.5038(3) 0.0278(12) Uani d . 1 1
H H14 0.7892 0.578 0.4833 0.033 Uiso calc R 1 1
C C15 0.8032(9) 0.3090(9) 0.4206(3) 0.0357(15) Uani d . 1 1
H H15A 0.9338 0.2831 0.4207 0.053 Uiso calc R 1 1
H H15B 0.7813 0.3881 0.3924 0.053 Uiso calc R 1 1
H H15C 0.7293 0.2257 0.4083 0.053 Uiso calc R 1 1
N N1 0.6545(7) 0.3416(5) 0.5722(2) 0.0233(10) Uani d . 1 1
N N2 0.7512(7) 0.3536(6) 0.4809(2) 0.0274(10) Uani d . 1 1
Fe Fe1 0.22750(13) 0.15195(10) 0.68399(4) 0.0244(2) Uani d . 1 1
I I1 0.69574(5) -0.11859(4) 0.579436(17) 0.02780(16) Uani d . 1 1

loop_
_atom_site_aniso_label
_atom_site_aniso_U_11
_atom_site_aniso_U_22
_atom_site_aniso_U_33
_atom_site_aniso_U_12
_atom_site_aniso_U_13
_atom_site_aniso_U_23
C1 0.080(6) 0.023(3) 0.034(3) 0.010(3) 0.005(3) 0.010(3)
C2 0.060(5) 0.059(6) 0.047(4) -0.006(4) -0.016(4) 0.032(4)
C3 0.115(8) 0.036(4) 0.026(3) -0.014(5) -0.005(4) 0.003(3)
C4 0.086(6) 0.035(4) 0.054(5) -0.004(4) 0.037(5) 0.016(4)
C5 0.071(5) 0.023(3) 0.049(4) -0.016(3) 0.009(4) 0.008(3)
C6 0.030(3) 0.017(3) 0.031(3) -0.004(2) 0.000(2) 0.000(2)
C7 0.025(3) 0.022(3) 0.037(3) 0.001(2) 0.000(2) 0.001(2)
C8 0.027(3) 0.025(3) 0.031(3) -0.007(2) -0.001(2) 0.002(2)
C9 0.030(3) 0.015(3) 0.028(3) 0.000(2) 0.000(2) 0.000(2)
C10 0.026(3) 0.017(3) 0.030(3) -0.003(2) 0.000(2) 0.003(2)
C11 0.023(3) 0.021(3) 0.032(3) 0.004(2) 0.000(2) 0.005(2)
C12 0.024(3) 0.016(3) 0.037(3) 0.003(2) -0.001(2) -0.002(2)
C13 0.029(3) 0.014(3) 0.045(4) -0.002(2) -0.001(2) 0.001(2)
C14 0.023(3) 0.016(3) 0.045(3) -0.001(2) 0.003(2) 0.003(2)
C15 0.041(4) 0.035(4) 0.032(3) 0.001(3) 0.006(3) 0.002(3)
N1 0.023(2) 0.014(2) 0.033(3) 0.0008(18) -0.0016(18) 0.0024(19)
N2 0.026(2) 0.021(2) 0.035(3) 0.002(2) -0.0005(19) 0.004(2)
Fe1 0.0326(5) 0.0163(4) 0.0243(4) -0.0031(4) 0.0020(3) -0.0002(3)
I1 0.0357(2) 0.0139(2) 0.0336(2) 0.00001(13) -0.00212(15) 0.00010(12)

loop_
_atom_type_symbol
_atom_type_description
_atom_type_scat_dispersion_real
_atom_type_scat_dispersion_imag
_atom_type_scat_source
C C 0.0181 0.0091 'International Tables Vol C Tables 4.2.6.8 and 6.1.1.4'
H H 0 0 'International Tables Vol C Tables 4.2.6.8 and 6.1.1.4'
N N 0.0311 0.018 'International Tables Vol C Tables 4.2.6.8 and 6.1.1.4'
Fe Fe -1.1336 3.1974 'International Tables Vol C Tables 4.2.6.8 and 6.1.1.4'
I I -0.3257 6.8362 'International Tables Vol C Tables 4.2.6.8 and 6.1.1.4'

loop_
_geom_angle_atom_site_label_1
_geom_angle_atom_site_label_2
_geom_angle_atom_site_label_3
_geom_angle
C2 C1 C5 107.5(7)
C2 C1 Fe1 68.9(4)
C5 C1 Fe1 69.9(4)
C2 C1 H1 126.3
C5 C1 H1 126.3
Fe1 C1 H1 126.3
C3 C2 C1 108.7(8)
C3 C2 Fe1 70.2(5)
C1 C2 Fe1 70.2(4)
C3 C2 H2 125.6
C1 C2 H2 125.6
Fe1 C2 H2 125.6
C2 C3 C4 106.8(8)
C2 C3 Fe1 69.1(4)
C4 C3 Fe1 69.7(5)
C2 C3 H3 126.6
C4 C3 H3 126.6
Fe1 C3 H3 126.6
C5 C4 C3 108.4(9)
C5 C4 Fe1 70.0(4)
C3 C4 Fe1 69.0(4)
C5 C4 H4 125.8
C3 C4 H4 125.8
Fe1 C4 H4 125.8
C4 C5 C1 108.7(8)
C4 C5 Fe1 70.2(4)
C1 C5 Fe1 69.5(4)
C4 C5 H5 125.7
C1 C5 H5 125.7
Fe1 C5 H5 125.7
C10 C6 C7 108.6(5)
C10 C6 Fe1 69.5(3)
C7 C6 Fe1 70.2(3)
C10 C6 H6 125.7
C7 C6 H6 125.7
Fe1 C6 H6 125.7
C6 C7 C8 107.5(5)
C6 C7 Fe1 68.6(3)
C8 C7 Fe1 69.7(4)
C6 C7 H7 126.3
C8 C7 H7 126.3
Fe1 C7 H7 126.3
C9 C8 C7 108.0(5)
C9 C8 Fe1 69.0(3)
C7 C8 Fe1 69.3(4)
C9 C8 H8 126
C7 C8 H8 126
Fe1 C8 H8 126
C8 C9 C10 108.8(5)
C8 C9 Fe1 70.7(3)
C10 C9 Fe1 69.0(3)
C8 C9 H9 125.6
C10 C9 H9 125.6
Fe1 C9 H9 125.6
C6 C10 C9 107.1(5)
C6 C10 C11 127.6(5)
C9 C10 C11 125.2(5)
C6 C10 Fe1 69.5(3)
C9 C10 Fe1 69.4(3)
C11 C10 Fe1 125.5(4)
N1 C11 C10 111.0(5)
N1 C11 H11A 109.4
C10 C11 H11A 109.4
N1 C11 H11B 109.4
C10 C11 H11B 109.4
H11A C11 H11B 108
N2 C12 N1 109.6(5)
N2 C12 H12 125.2
N1 C12 H12 125.2
C14 C13 N1 108.0(6)
C14 C13 H13 126
N1 C13 H13 126
C13 C14 N2 106.2(5)
C13 C14 H14 126.9
N2 C14 H14 126.9
N2 C15 H15A 109.5
N2 C15 H15B 109.5
H15A C15 H15B 109.5
N2 C15 H15C 109.5
H15A C15 H15C 109.5
H15B C15 H15C 109.5
C12 N1 C13 107.8(5)
C12 N1 C11 125.3(5)
C13 N1 C11 126.9(5)
C12 N2 C14 108.4(5)
C12 N2 C15 124.8(6)
C14 N2 C15 126.8(6)
C2 Fe1 C6 121.8(3)
C2 Fe1 C10 107.5(3)
C6 Fe1 C10 41.0(2)
C2 Fe1 C9 124.6(3)
C6 Fe1 C9 69.1(2)
C10 Fe1 C9 41.6(2)
C2 Fe1 C3 40.7(4)
C6 Fe1 C3 108.4(3)
C10 Fe1 C3 125.0(3)
C9 Fe1 C3 162.2(4)
C2 Fe1 C1 40.9(4)
C6 Fe1 C1 156.8(3)
C10 Fe1 C1 120.5(3)
C9 Fe1 C1 106.3(3)
C3 Fe1 C1 68.7(3)
C2 Fe1 C5 68.4(4)
C6 Fe1 C5 161.7(3)
C10 Fe1 C5 155.6(3)
C9 Fe1 C5 119.6(3)
C3 Fe1 C5 68.5(3)
C1 Fe1 C5 40.6(4)
C2 Fe1 C4 68.5(4)
C6 Fe1 C4 126.0(3)
C10 Fe1 C4 163.1(3)
C9 Fe1 C4 154.3(4)
C3 Fe1 C4 41.3(4)
C1 Fe1 C4 67.9(4)
C5 Fe1 C4 39.8(3)
C2 Fe1 C7 157.4(4)
C6 Fe1 C7 41.2(2)
C10 Fe1 C7 69.3(2)
C9 Fe1 C7 68.7(2)
C3 Fe1 C7 121.7(4)
C1 Fe1 C7 160.3(3)
C5 Fe1 C7 123.9(3)
C4 Fe1 C7 107.8(3)
C2 Fe1 C8 160.5(4)
C6 Fe1 C8 69.1(2)
C10 Fe1 C8 69.1(2)
C9 Fe1 C8 40.3(2)
C3 Fe1 C8 156.7(4)
C1 Fe1 C8 123.0(3)
C5 Fe1 C8 106.3(3)
C4 Fe1 C8 120.3(4)
C7 Fe1 C8 41.0(3)

loop_
_geom_bond_atom_site_label_1
_geom_bond_atom_site_label_2
_geom_bond_distance
C1 C2 1.416(13)
C1 C5 1.415(13)
C1 Fe1 2.036(7)
C1 H1 1
C2 C3 1.410(15)
C2 Fe1 2.020(8)
C2 H2 1
C3 C4 1.438(15)
C3 Fe1 2.034(8)
C3 H3 1
C4 C5 1.390(12)
C4 Fe1 2.044(7)
C4 H4 1
C5 Fe1 2.042(7)
C5 H5 1
C6 C10 1.420(8)
C6 C7 1.432(8)
C6 Fe1 2.027(6)
C6 H6 1
C7 C8 1.437(9)
C7 Fe1 2.048(6)
C7 H7 1
C8 C9 1.408(8)
C8 Fe1 2.054(6)
C8 H8 1
C9 C10 1.441(8)
C9 Fe1 2.033(6)
C9 H9 1
C10 C11 1.492(8)
C10 Fe1 2.028(6)
C11 N1 1.476(7)
C11 H11A 0.99
C11 H11B 0.99
C12 N2 1.319(8)
C12 N1 1.333(8)
C12 H12 0.95
C13 C14 1.350(9)
C13 N1 1.380(7)
C13 H13 0.95
C14 N2 1.397(8)
C14 H14 0.95
C15 N2 1.461(8)
C15 H15A 0.98
C15 H15B 0.98
C15 H15C 0.98

loop_
_geom_torsion_atom_site_label_1
_geom_torsion_atom_site_label_2
_geom_torsion_atom_site_label_3
_geom_torsion_atom_site_label_4
_geom_torsion
C5 C1 C2 C3 0.3(8)
Fe1 C1 C2 C3 59.8(6)
C5 C1 C2 Fe1 -59.5(5)
C1 C2 C3 C4 0.0(9)
Fe1 C2 C3 C4 59.8(6)
C1 C2 C3 Fe1 -59.9(5)
C2 C3 C4 C5 -0.3(9)
Fe1 C3 C4 C5 59.1(6)
C2 C3 C4 Fe1 -59.4(5)
C3 C4 C5 C1 0.5(9)
Fe1 C4 C5 C1 59.0(5)
C3 C4 C5 Fe1 -58.5(6)
C2 C1 C5 C4 -0.5(9)
Fe1 C1 C5 C4 -59.4(6)
C2 C1 C5 Fe1 58.9(5)
C10 C6 C7 C8 0.0(7)
Fe1 C6 C7 C8 -59.1(4)
C10 C6 C7 Fe1 59.1(4)
C6 C7 C8 C9 0.1(7)
Fe1 C7 C8 C9 -58.3(4)
C6 C7 C8 Fe1 58.4(4)
C7 C8 C9 C10 -0.2(7)
Fe1 C8 C9 C10 -58.6(4)
C7 C8 C9 Fe1 58.5(4)
C7 C6 C10 C9 -0.1(7)
Fe1 C6 C10 C9 59.4(4)
C7 C6 C10 C11 -179.1(6)
Fe1 C6 C10 C11 -119.6(6)
C7 C6 C10 Fe1 -59.5(4)
C8 C9 C10 C6 0.2(7)
Fe1 C9 C10 C6 -59.5(4)
C8 C9 C10 C11 179.2(5)
Fe1 C9 C10 C11 119.6(6)
C8 C9 C10 Fe1 59.7(4)
C6 C10 C11 N1 -106.0(7)
C9 C10 C11 N1 75.1(7)
Fe1 C10 C11 N1 163.6(4)
N1 C13 C14 N2 -1.3(7)
N2 C12 N1 C13 -0.4(7)
N2 C12 N1 C11 -179.5(5)
C14 C13 N1 C12 1.1(7)
C14 C13 N1 C11 -179.9(5)
C10 C11 N1 C12 -86.7(7)
C10 C11 N1 C13 94.4(7)
N1 C12 N2 C14 -0.4(7)
N1 C12 N2 C15 -179.5(5)
C13 C14 N2 C12 1.1(7)
C13 C14 N2 C15 -179.8(6)
C3 C2 Fe1 C6 81.2(6)
C1 C2 Fe1 C6 -159.3(5)
C3 C2 Fe1 C10 123.8(5)
C1 C2 Fe1 C10 -116.7(5)
C3 C2 Fe1 C9 166.5(5)
C1 C2 Fe1 C9 -74.1(6)
C1 C2 Fe1 C3 119.5(8)
C3 C2 Fe1 C1 -119.5(8)
C3 C2 Fe1 C5 -81.7(6)
C1 C2 Fe1 C5 37.8(5)
C3 C2 Fe1 C4 -38.7(6)
C1 C2 Fe1 C4 80.7(6)
C3 C2 Fe1 C7 45.9(11)
C1 C2 Fe1 C7 165.4(7)
C3 C2 Fe1 C8 -159.4(8)
C1 C2 Fe1 C8 -39.9(12)
C10 C6 Fe1 C2 79.9(5)
C7 C6 Fe1 C2 -160.3(5)
C7 C6 Fe1 C10 119.7(5)
C10 C6 Fe1 C9 -38.6(3)
C7 C6 Fe1 C9 81.1(4)
C10 C6 Fe1 C3 122.7(5)
C7 C6 Fe1 C3 -117.6(5)
C10 C6 Fe1 C1 44.1(8)
C7 C6 Fe1 C1 163.8(7)
C10 C6 Fe1 C5 -160.5(9)
C7 C6 Fe1 C5 -40.7(11)
C10 C6 Fe1 C4 165.2(5)
C7 C6 Fe1 C4 -75.1(6)
C10 C6 Fe1 C7 -119.7(5)
C10 C6 Fe1 C8 -81.9(4)
C7 C6 Fe1 C8 37.8(4)
C6 C10 Fe1 C2 -118.7(5)
C9 C10 Fe1 C2 122.8(4)
C11 C10 Fe1 C2 3.5(6)
C9 C10 Fe1 C6 -118.5(5)
C11 C10 Fe1 C6 122.2(7)
C6 C10 Fe1 C9 118.5(5)
C11 C10 Fe1 C9 -119.3(6)
C6 C10 Fe1 C3 -77.3(5)
C9 C10 Fe1 C3 164.2(5)
C11 C10 Fe1 C3 45.0(7)
C6 C10 Fe1 C1 -161.4(4)
C9 C10 Fe1 C1 80.1(4)
C11 C10 Fe1 C1 -39.2(6)
C6 C10 Fe1 C5 165.2(7)
C9 C10 Fe1 C5 46.7(9)
C11 C10 Fe1 C5 -72.6(9)
C6 C10 Fe1 C4 -45.5(13)
C9 C10 Fe1 C4 -163.9(12)
C11 C10 Fe1 C4 76.8(13)
C6 C10 Fe1 C7 37.7(4)
C9 C10 Fe1 C7 -80.8(4)
C11 C10 Fe1 C7 159.9(6)
C6 C10 Fe1 C8 81.7(4)
C9 C10 Fe1 C8 -36.8(3)
C11 C10 Fe1 C8 -156.1(6)
C8 C9 Fe1 C2 163.1(4)
C10 C9 Fe1 C2 -76.8(5)
C8 C9 Fe1 C6 -81.9(4)
C10 C9 Fe1 C6 38.1(3)
C8 C9 Fe1 C10 -120.0(5)
C8 C9 Fe1 C3 -166.8(10)
C10 C9 Fe1 C3 -46.8(11)
C8 C9 Fe1 C1 122.2(4)
C10 C9 Fe1 C1 -117.8(4)
C8 C9 Fe1 C5 80.2(5)
C10 C9 Fe1 C5 -159.8(4)
C8 C9 Fe1 C4 49.3(9)
C10 C9 Fe1 C4 169.3(7)
C8 C9 Fe1 C7 -37.6(4)
C10 C9 Fe1 C7 82.4(4)
C10 C9 Fe1 C8 120.0(5)
C4 C3 Fe1 C2 -118.1(8)
C2 C3 Fe1 C6 -117.8(5)
C4 C3 Fe1 C6 124.2(5)
C2 C3 Fe1 C10 -75.4(6)
C4 C3 Fe1 C10 166.6(5)
C2 C3 Fe1 C9 -39.2(13)
C4 C3 Fe1 C9 -157.2(9)
C2 C3 Fe1 C1 37.7(6)
C4 C3 Fe1 C1 -80.4(6)
C2 C3 Fe1 C5 81.5(6)
C4 C3 Fe1 C5 -36.6(5)
C2 C3 Fe1 C4 118.1(8)
C2 C3 Fe1 C7 -161.1(5)
C4 C3 Fe1 C7 80.8(6)
C2 C3 Fe1 C8 162.7(7)
C4 C3 Fe1 C8 44.6(10)
C5 C1 Fe1 C2 118.9(7)
C2 C1 Fe1 C6 49.5(9)
C5 C1 Fe1 C6 168.4(6)
C2 C1 Fe1 C10 81.5(6)
C5 C1 Fe1 C10 -159.6(4)
C2 C1 Fe1 C9 124.4(5)
C5 C1 Fe1 C9 -116.7(5)
C2 C1 Fe1 C3 -37.6(6)
C5 C1 Fe1 C3 81.4(6)
C2 C1 Fe1 C5 -118.9(7)
C2 C1 Fe1 C4 -82.1(6)
C5 C1 Fe1 C4 36.8(5)
C2 C1 Fe1 C7 -163.4(8)
C5 C1 Fe1 C7 -44.5(10)
C2 C1 Fe1 C8 165.2(5)
C5 C1 Fe1 C8 -75.9(5)
C4 C5 Fe1 C2 81.9(7)
C1 C5 Fe1 C2 -38.0(5)
C4 C5 Fe1 C6 -45.5(13)
C1 C5 Fe1 C6 -165.4(8)
C4 C5 Fe1 C10 166.6(7)
C1 C5 Fe1 C10 46.7(10)
C4 C5 Fe1 C9 -159.6(6)
C1 C5 Fe1 C9 80.5(5)
C4 C5 Fe1 C3 37.9(7)
C1 C5 Fe1 C3 -82.0(6)
C4 C5 Fe1 C1 119.9(8)
C1 C5 Fe1 C4 -119.9(8)
C4 C5 Fe1 C7 -76.7(7)
C1 C5 Fe1 C7 163.4(4)
C4 C5 Fe1 C8 -118.0(6)
C1 C5 Fe1 C8 122.1(5)
C5 C4 Fe1 C2 -81.7(6)
C3 C4 Fe1 C2 38.2(6)
C5 C4 Fe1 C6 163.9(5)
C3 C4 Fe1 C6 -76.2(7)
C5 C4 Fe1 C10 -160.8(10)
C3 C4 Fe1 C10 -40.9(15)
C5 C4 Fe1 C9 44.3(11)
C3 C4 Fe1 C9 164.2(7)
C5 C4 Fe1 C3 -119.9(9)
C5 C4 Fe1 C1 -37.5(6)
C3 C4 Fe1 C1 82.4(6)
C3 C4 Fe1 C5 119.9(9)
C5 C4 Fe1 C7 122.0(6)
C3 C4 Fe1 C7 -118.1(6)
C5 C4 Fe1 C8 78.9(6)
C3 C4 Fe1 C8 -161.2(5)
C6 C7 Fe1 C2 48.2(9)
C8 C7 Fe1 C2 167.4(8)
C8 C7 Fe1 C6 119.2(5)
C6 C7 Fe1 C10 -37.5(4)
C8 C7 Fe1 C10 81.7(4)
C6 C7 Fe1 C9 -82.2(4)
C8 C7 Fe1 C9 37.0(3)
C6 C7 Fe1 C3 81.7(5)
C8 C7 Fe1 C3 -159.1(4)
C6 C7 Fe1 C1 -161.0(8)
C8 C7 Fe1 C1 -41.8(10)
C6 C7 Fe1 C5 165.7(4)
C8 C7 Fe1 C5 -75.1(5)
C6 C7 Fe1 C4 124.8(5)
C8 C7 Fe1 C4 -116.0(4)
C6 C7 Fe1 C8 -119.2(5)
C9 C8 Fe1 C2 -45.6(10)
C7 C8 Fe1 C2 -165.5(9)
C9 C8 Fe1 C6 82.0(4)
C7 C8 Fe1 C6 -38.0(4)
C9 C8 Fe1 C10 37.9(3)
C7 C8 Fe1 C10 -82.0(4)
C7 C8 Fe1 C9 -119.9(5)
C9 C8 Fe1 C3 169.9(7)
C7 C8 Fe1 C3 50.0(9)
C9 C8 Fe1 C1 -75.7(5)
C7 C8 Fe1 C1 164.4(4)
C9 C8 Fe1 C5 -116.8(4)
C7 C8 Fe1 C5 123.3(4)
C9 C8 Fe1 C4 -157.7(4)
C7 C8 Fe1 C4 82.4(5)
C9 C8 Fe1 C7 119.9(5)
